data_7061608
loop_
_publ_author_name
'Opa\<cak, Sa\<sa'
'Peri\'c, Berislav'
'Goj\<si\'c, Tomislav'
'\<Ciko\<s, Ana'
'Viki\'c-Topi\'c, Dra\<zen'
'Kirin, Sre\'cko I.'

_publ_section_title
;
 Tandem amide coupling and hydroamination: unexpected benzotriazole oxide
 addition to the propiolic acid triple bond
;
_journal_issue 27
_journal_name_full 'New Journal of Chemistry'
_journal_page_first 13275
_journal_page_last 13285
_journal_paper_doi 10.1039/D2NJ02587F
_journal_volume 46
_journal_year 2022
_chemical_formula_moiety 'C12 H12 O6'
_chemical_formula_sum 'C12 H12 O6'
_chemical_formula_weight 252.22
_space_group_crystal_system monoclinic
_space_group_IT_number 15
_space_group_name_Hall '-C 2yc'
_space_group_name_H-M_alt 'C 1 2/c 1'
_atom_sites_solution_hydrogens geom
_atom_sites_solution_primary direct
_atom_sites_solution_secondary difmap
_audit_creation_method SHELXL-2018/3
_audit_update_record
;
2022-04-07 deposited with the CCDC.	2022-06-17 downloaded from the CCDC.
;
_cell_angle_alpha 90
_cell_angle_beta 104.542(2)
_cell_angle_gamma 90
_cell_formula_units_Z 16
_cell_length_a 18.1583(4)
_cell_length_b 10.1532(2)
_cell_length_c 26.4824(5)
_cell_measurement_reflns_used 5165
_cell_measurement_temperature 123(2)
_cell_measurement_theta_max 75.1140
_cell_measurement_theta_min 5.0090
_cell_volume 4726.01(17)
_computing_cell_refinement 'CrysAlisPro 1.171.39.46 (Rigaku OD, 2018)'
_computing_data_collection 'CrysAlisPro 1.171.39.46 (Rigaku OD, 2018)'
_computing_data_reduction 'CrysAlisPro 1.171.39.46 (Rigaku OD, 2018)'
_computing_structure_refinement 'SHELXL-2018/3 (Sheldrick, 2018)'
_computing_structure_solution 'SHELXT (Sheldrick, 2015)'
_diffrn_ambient_temperature 123(2)
_diffrn_detector_area_resol_mean 10.4323
_diffrn_measured_fraction_theta_full 0.994
_diffrn_measured_fraction_theta_max 0.980
_diffrn_measurement_device_type 'Xcalibur, Ruby, Nova'
_diffrn_measurement_method '\w scans'
_diffrn_radiation_type CuK\a
_diffrn_radiation_wavelength 1.54184
_diffrn_reflns_av_R_equivalents 0.0230
_diffrn_reflns_av_unetI/netI 0.0271
_diffrn_reflns_Laue_measured_fraction_full 0.994
_diffrn_reflns_Laue_measured_fraction_max 0.980
_diffrn_reflns_limit_h_max 21
_diffrn_reflns_limit_h_min -22
_diffrn_reflns_limit_k_max 7
_diffrn_reflns_limit_k_min -12
_diffrn_reflns_limit_l_max 32
_diffrn_reflns_limit_l_min -33
_diffrn_reflns_number 12047
_diffrn_reflns_point_group_measured_fraction_full 0.994
_diffrn_reflns_point_group_measured_fraction_max 0.980
_diffrn_reflns_theta_full 67.684
_diffrn_reflns_theta_max 75.827
_diffrn_reflns_theta_min 3.448
_diffrn_source 'micro-focus sealed X-ray tube'
_exptl_absorpt_coefficient_mu 0.985
_exptl_absorpt_correction_T_max 1.00000
_exptl_absorpt_correction_T_min 0.53626
_exptl_absorpt_correction_type multi-scan
_exptl_absorpt_process_details
;
CrysAlisPro 1.171.39.46 (Rigaku Oxford Diffraction, 2018)
Empirical absorption correction using spherical harmonics,
 implemented in SCALE3 ABSPACK scaling algorithm.
;
_exptl_crystal_colour colourless
_exptl_crystal_density_diffrn 1.418
_exptl_crystal_description prism
_exptl_crystal_F_000 2112
_exptl_crystal_size_max 0.300
_exptl_crystal_size_mid 0.150
_exptl_crystal_size_min 0.080
_refine_diff_density_max 0.273
_refine_diff_density_min -0.297
_refine_diff_density_rms 0.049
_refine_ls_extinction_method none
_refine_ls_goodness_of_fit_ref 1.042
_refine_ls_hydrogen_treatment constr
_refine_ls_matrix_type full
_refine_ls_number_parameters 347
_refine_ls_number_reflns 4825
_refine_ls_number_restraints 2
_refine_ls_restrained_S_all 1.042
_refine_ls_R_factor_all 0.0541
_refine_ls_R_factor_gt 0.0474
_refine_ls_shift/su_max 0.000
_refine_ls_shift/su_mean 0.000
_refine_ls_structure_factor_coef Fsqd
_refine_ls_weighting_details 'w=1/[\s^2^(Fo^2^)+(0.0718P)^2^+3.2261P] where P=(Fo^2^+2Fc^2^)/3'
_refine_ls_weighting_scheme calc
_refine_ls_wR_factor_gt 0.1324
_refine_ls_wR_factor_ref 0.1377
_reflns_Friedel_coverage 0.000
_reflns_number_gt 4221
_reflns_number_total 4825
_reflns_threshold_expression 'I > 2\s(I)'
_cod_data_source_file d2nj02587f3.cif
_cod_data_source_block 4
_cod_depositor_comments 'Adding full bibliography for 7061606--7061612.cif.'
_cod_original_sg_symbol_H-M 'C 2/c'
_cod_database_code 7061608
_shelx_shelxl_version_number 2018/3
_shelx_space_group_comment
;
The symmetry employed for this shelxl refinement is uniquely defined
by the following loop, which should always be used as a source of
symmetry information in preference to the above space-group names.
They are only intended as comments.
;

loop_
_space_group_symop_operation_xyz
'x, y, z'
'-x, y, -z+1/2'
'x+1/2, y+1/2, z'
'-x+1/2, y+1/2, -z+1/2'
'-x, -y, -z'
'x, -y, z-1/2'
'-x+1/2, -y+1/2, -z'
'x+1/2, -y+1/2, z-1/2'

loop_
_atom_site_label
_atom_site_type_symbol
_atom_site_fract_x
_atom_site_fract_y
_atom_site_fract_z
_atom_site_U_iso_or_equiv
_atom_site_adp_type
_atom_site_occupancy
_atom_site_site_symmetry_order
_atom_site_calc_flag
_atom_site_refinement_flags_posn
_atom_site_refinement_flags_adp
_atom_site_refinement_flags_occupancy
_atom_site_disorder_assembly
_atom_site_disorder_group
C4A1 C 0.66172(13) -0.0715(2) 0.17498(9) 0.0429(6) Uani 0.796(4) 1 d D . P A 1
H6A1 H 0.672443 -0.127384 0.205185 0.064 Uiso 0.796(4) 1 calc R U P A 1
H4A1 H 0.707078 -0.025089 0.173231 0.064 Uiso 0.796(4) 1 calc R U P A 1
H5A1 H 0.644482 -0.124202 0.144171 0.064 Uiso 0.796(4) 1 calc R U P A 1
O2A1 O 0.6030(3) 0.0226(6) 0.1785(3) 0.0375(5) Uani 0.796(4) 1 d D . P A 1
O1A1 O 0.5282(3) -0.1529(4) 0.1771(3) 0.0491(6) Uani 0.796(4) 1 d D . P A 1
C1A1 C 0.53675(10) -0.0373(2) 0.17904(6) 0.0426(4) Uani 1 1 d . . . . .
C4A7 C 0.5975(5) -0.2115(9) 0.1771(4) 0.047(2) Uani 0.204(4) 1 d D . P A 2
H4A7 H 0.596985 -0.305992 0.175612 0.070 Uiso 0.204(4) 1 calc R U P A 2
H6A7 H 0.612443 -0.176895 0.147463 0.070 Uiso 0.204(4) 1 calc R U P A 2
H5A7 H 0.633025 -0.183178 0.208556 0.070 Uiso 0.204(4) 1 calc R U P A 2
O2A7 O 0.5241(12) -0.165(2) 0.1768(11) 0.056 Uiso 0.204(4) 1 d D U P A 2
O1A7 O 0.5958(16) 0.018(3) 0.1781(14) 0.056 Uiso 0.204(4) 1 d D U P A 2
C2A1 C 0.47544(9) 0.05727(16) 0.18346(6) 0.0327(3) Uani 1 1 d . . . . .
C3A1 C 0.40574(9) 0.00490(15) 0.18642(6) 0.0321(3) Uani 1 1 d . . . . .
H3A1 H 0.398700 -0.085883 0.185481 0.038 Uiso 1 1 calc R U . . .
C4A2 C 0.19204(11) -0.1508(2) 0.18696(8) 0.0498(5) Uani 1 1 d . . . . .
H6A2 H 0.170404 -0.109475 0.212509 0.075 Uiso 1 1 calc R U . . .
H4A2 H 0.197149 -0.243633 0.193799 0.075 Uiso 1 1 calc R U . . .
H5A2 H 0.159386 -0.136549 0.152793 0.075 Uiso 1 1 calc R U . . .
O2A2 O 0.26631(7) -0.09446(12) 0.18963(5) 0.0409(3) Uani 1 1 d . . . . .
C1A2 C 0.27015(9) 0.03645(16) 0.19224(6) 0.0345(3) Uani 1 1 d . . . . .
O1A2 O 0.21791(7) 0.10672(13) 0.19489(6) 0.0509(3) Uani 1 1 d . . . . .
C2A2 C 0.34682(9) 0.08741(15) 0.19075(6) 0.0308(3) Uani 1 1 d . . . . .
C3A2 C 0.35737(9) 0.22354(15) 0.19236(6) 0.0303(3) Uani 1 1 d . . . . .
H3A2 H 0.318020 0.279079 0.195471 0.036 Uiso 1 1 calc R U . . .
C4A3 C 0.39225(12) 0.62943(17) 0.20584(9) 0.0519(5) Uani 1 1 d . . . . .
H6A3 H 0.420548 0.645538 0.241099 0.078 Uiso 1 1 calc R U . . .
H4A3 H 0.343748 0.672562 0.199615 0.078 Uiso 1 1 calc R U . . .
H5A3 H 0.419960 0.663236 0.182192 0.078 Uiso 1 1 calc R U . . .
O2A3 O 0.38089(7) 0.48883(11) 0.19772(5) 0.0408(3) Uani 1 1 d . . . . .
C1A3 C 0.44095(9) 0.42120(16) 0.19150(6) 0.0344(3) Uani 1 1 d . . . . .
O1A3 O 0.50054(8) 0.46939(13) 0.18831(5) 0.0452(3) Uani 1 1 d . . . . .
C2A3 C 0.42676(9) 0.27603(15) 0.18930(6) 0.0311(3) Uani 1 1 d . . . . .
C3A3 C 0.48579(9) 0.19304(16) 0.18456(5) 0.0325(3) Uani 1 1 d . . . . .
H3A3 H 0.532028 0.228393 0.182130 0.039 Uiso 1 1 calc R U . . .
C4A4 C 0.57702(9) 0.18936(17) 0.05111(7) 0.0392(4) Uani 1 1 d . . . . .
H6A4 H 0.597531 0.139724 0.082334 0.059 Uiso 1 1 calc R U . . .
H4A4 H 0.611578 0.258923 0.048299 0.059 Uiso 1 1 calc R U . . .
H5A4 H 0.570068 0.132393 0.021355 0.059 Uiso 1 1 calc R U . . .
O2A4 O 0.50425(6) 0.24540(11) 0.05316(4) 0.0336(3) Uani 1 1 d . . . . .
C1A4 C 0.45028(8) 0.15842(14) 0.05578(5) 0.0286(3) Uani 1 1 d . . . . .
O1A4 O 0.45870(7) 0.04083(11) 0.05608(5) 0.0377(3) Uani 1 1 d . . . . .
C2A4 C 0.37818(8) 0.22482(14) 0.05924(5) 0.0264(3) Uani 1 1 d . . . . .
C3A4 C 0.31611(8) 0.14668(14) 0.06106(5) 0.0279(3) Uani 1 1 d . . . . .
H3A4 H 0.320159 0.055481 0.059879 0.034 Uiso 1 1 calc R U . . .
C4A5 C 0.05660(11) 0.1063(2) 0.07525(10) 0.0621(6) Uani 1 1 d . . . . .
H6A5 H 0.046246 0.037507 0.049559 0.093 Uiso 1 1 calc R U . . .
H4A5 H 0.012904 0.162509 0.070609 0.093 Uiso 1 1 calc R U . . .
H5A5 H 0.067820 0.068128 0.109499 0.093 Uiso 1 1 calc R U . . .
O2A5 O 0.12113(6) 0.18269(13) 0.06933(5) 0.0421(3) Uani 1 1 d . . . . .
C1A5 C 0.18335(9) 0.11498(16) 0.06728(6) 0.0333(3) Uani 1 1 d . . . . .
O1A5 O 0.18766(7) -0.00364(12) 0.06776(5) 0.0449(3) Uani 1 1 d . . . . .
C2A5 C 0.24798(8) 0.20369(15) 0.06464(5) 0.0283(3) Uani 1 1 d . . . . .
C3A5 C 0.24209(8) 0.33997(15) 0.06605(5) 0.0290(3) Uani 1 1 d . . . . .
H3A5 H 0.196430 0.378735 0.067881 0.035 Uiso 1 1 calc R U . . .
C4A6 C 0.35077(10) 0.77316(16) 0.06947(8) 0.0417(4) Uani 1 1 d . . . . .
H6A6 H 0.324269 0.802700 0.035296 0.062 Uiso 1 1 calc R U . . .
H4A6 H 0.400368 0.812659 0.079036 0.062 Uiso 1 1 calc R U . . .
H5A6 H 0.322658 0.798252 0.094181 0.062 Uiso 1 1 calc R U . . .
O2A6 O 0.35834(6) 0.63076(10) 0.06929(5) 0.0350(3) Uani 1 1 d . . . . .
C1A6 C 0.29418(9) 0.56443(15) 0.06622(6) 0.0337(3) Uani 1 1 d . . . . .
O1A6 O 0.23423(8) 0.61564(13) 0.06447(7) 0.0622(4) Uani 1 1 d . . . . .
C2A6 C 0.30435(8) 0.41870(14) 0.06473(5) 0.0281(3) Uani 1 1 d . . . . .
C3A6 C 0.37248(8) 0.36153(14) 0.06142(5) 0.0271(3) Uani 1 1 d . . . . .
H3A6 H 0.414090 0.414200 0.060665 0.033 Uiso 1 1 calc R U . . .

loop_
_atom_site_aniso_label
_atom_site_aniso_U_11
_atom_site_aniso_U_22
_atom_site_aniso_U_33
_atom_site_aniso_U_23
_atom_site_aniso_U_13
_atom_site_aniso_U_12
C4A1 0.0374(11) 0.0404(12) 0.0532(13) -0.0061(9) 0.0157(9) 0.0072(9)
O2A1 0.0289(12) 0.0423(10) 0.0426(8) -0.0077(7) 0.0114(10) 0.0056(9)
O1A1 0.0459(11) 0.0283(13) 0.0800(12) 0.0044(11) 0.0285(10) 0.0091(10)
C1A1 0.0377(9) 0.0578(12) 0.0329(8) 0.0002(7) 0.0101(7) 0.0103(8)
C4A7 0.050(5) 0.035(4) 0.061(6) -0.002(4) 0.027(4) 0.010(4)
C2A1 0.0343(8) 0.0357(8) 0.0274(7) 0.0004(6) 0.0064(6) 0.0034(6)
C3A1 0.0385(8) 0.0267(7) 0.0301(7) 0.0007(6) 0.0071(6) 0.0014(6)
C4A2 0.0454(10) 0.0421(10) 0.0632(12) 0.0016(8) 0.0159(9) -0.0133(8)
O2A2 0.0397(6) 0.0301(6) 0.0538(7) 0.0017(5) 0.0135(5) -0.0039(5)
C1A2 0.0365(8) 0.0305(8) 0.0367(8) 0.0026(6) 0.0094(6) 0.0001(6)
O1A2 0.0377(7) 0.0374(7) 0.0820(10) -0.0002(6) 0.0231(6) 0.0011(5)
C2A2 0.0333(8) 0.0303(7) 0.0283(7) 0.0025(6) 0.0065(6) 0.0011(6)
C3A2 0.0328(7) 0.0287(7) 0.0292(7) 0.0003(5) 0.0071(6) 0.0026(6)
C4A3 0.0565(11) 0.0245(8) 0.0721(13) 0.0010(8) 0.0113(10) 0.0004(8)
O2A3 0.0417(6) 0.0249(6) 0.0541(7) -0.0001(5) 0.0090(5) -0.0008(5)
C1A3 0.0381(8) 0.0311(8) 0.0328(7) 0.0002(6) 0.0066(6) -0.0033(6)
O1A3 0.0459(7) 0.0382(6) 0.0543(7) -0.0026(5) 0.0177(6) -0.0105(5)
C2A3 0.0349(7) 0.0301(7) 0.0271(7) 0.0000(5) 0.0056(5) -0.0015(6)
C3A3 0.0320(7) 0.0368(8) 0.0278(7) -0.0005(6) 0.0060(6) -0.0020(6)
C4A4 0.0283(8) 0.0370(8) 0.0551(10) -0.0037(7) 0.0157(7) 0.0026(6)
O2A4 0.0267(5) 0.0272(5) 0.0490(6) -0.0024(4) 0.0135(4) 0.0008(4)
C1A4 0.0301(7) 0.0259(7) 0.0303(7) -0.0027(5) 0.0084(5) 0.0001(6)
O1A4 0.0395(6) 0.0251(5) 0.0530(7) -0.0039(5) 0.0197(5) 0.0017(4)
C2A4 0.0272(7) 0.0261(7) 0.0257(6) -0.0015(5) 0.0064(5) 0.0005(5)
C3A4 0.0314(7) 0.0233(7) 0.0283(7) -0.0005(5) 0.0059(5) -0.0018(5)
C4A5 0.0350(9) 0.0614(13) 0.0943(16) 0.0180(12) 0.0246(10) -0.0096(9)
O2A5 0.0277(6) 0.0422(7) 0.0584(7) 0.0080(5) 0.0149(5) -0.0046(5)
C1A5 0.0310(7) 0.0356(8) 0.0335(7) 0.0026(6) 0.0086(6) -0.0051(6)
O1A5 0.0440(7) 0.0331(6) 0.0611(8) 0.0022(5) 0.0196(6) -0.0107(5)
C2A5 0.0263(7) 0.0310(7) 0.0272(6) 0.0013(5) 0.0060(5) -0.0041(6)
C3A5 0.0260(7) 0.0306(7) 0.0304(7) 0.0008(6) 0.0072(5) 0.0017(6)
C4A6 0.0449(9) 0.0229(7) 0.0583(10) 0.0015(7) 0.0149(8) -0.0001(6)
O2A6 0.0313(5) 0.0224(5) 0.0519(6) -0.0007(4) 0.0113(5) -0.0012(4)
C1A6 0.0287(7) 0.0265(7) 0.0457(8) 0.0032(6) 0.0091(6) 0.0023(6)
O1A6 0.0345(7) 0.0306(6) 0.1264(14) 0.0080(7) 0.0293(8) 0.0085(5)
C2A6 0.0280(7) 0.0253(7) 0.0301(7) 0.0009(5) 0.0054(5) 0.0009(5)
C3A6 0.0247(6) 0.0253(7) 0.0309(7) -0.0005(5) 0.0060(5) -0.0022(5)

loop_
_atom_type_symbol
_atom_type_description
_atom_type_scat_dispersion_real
_atom_type_scat_dispersion_imag
_atom_type_scat_source
C C 0.0181 0.0091 'International Tables Vol C Tables 4.2.6.8 and 6.1.1.4'
H H 0.0000 0.0000 'International Tables Vol C Tables 4.2.6.8 and 6.1.1.4'
O O 0.0492 0.0322 'International Tables Vol C Tables 4.2.6.8 and 6.1.1.4'

loop_
_geom_angle_atom_site_label_1
_geom_angle_atom_site_label_2
_geom_angle_atom_site_label_3
_geom_angle
_geom_angle_site_symmetry_1
_geom_angle_site_symmetry_3
_geom_angle_publ_flag
C1A1 O2A1 C4A1 112.0(4) . . ?
O1A7 C1A1 O2A7 126.7(15) . . ?
O1A1 C1A1 O2A1 123.6(3) . . ?
O1A1 C1A1 C2A1 123.2(3) . . ?
O1A7 C1A1 C2A1 112.6(15) . . ?
O2A7 C1A1 C2A1 120.8(9) . . ?
O2A1 C1A1 C2A1 113.1(3) . . ?
C1A1 O2A7 C4A7 100.1(16) . . ?
C3A3 C2A1 C3A1 119.81(15) . . ?
C3A3 C2A1 C1A1 122.58(16) . . ?
C3A1 C2A1 C1A1 117.61(15) . . ?
C2A2 C3A1 C2A1 120.33(14) . . ?
C1A2 O2A2 C4A2 115.60(14) . . ?
O1A2 C1A2 O2A2 124.27(16) . . ?
O1A2 C1A2 C2A2 123.33(15) . . ?
O2A2 C1A2 C2A2 112.39(14) . . ?
C3A1 C2A2 C3A2 119.91(15) . . ?
C3A1 C2A2 C1A2 122.43(14) . . ?
C3A2 C2A2 C1A2 117.64(14) . . ?
C2A3 C3A2 C2A2 119.88(15) . . ?
C1A3 O2A3 C4A3 115.78(14) . . ?
O1A3 C1A3 O2A3 125.03(15) . . ?
O1A3 C1A3 C2A3 123.00(16) . . ?
O2A3 C1A3 C2A3 111.97(14) . . ?
C3A2 C2A3 C3A3 120.18(14) . . ?
C3A2 C2A3 C1A3 121.74(15) . . ?
C3A3 C2A3 C1A3 118.08(14) . . ?
C2A1 C3A3 C2A3 119.88(15) . . ?
C1A4 O2A4 C4A4 115.46(12) . . ?
O1A4 C1A4 O2A4 124.30(14) . . ?
O1A4 C1A4 C2A4 123.94(14) . . ?
O2A4 C1A4 C2A4 111.75(12) . . ?
C3A4 C2A4 C3A6 119.86(13) . . ?
C3A4 C2A4 C1A4 118.36(13) . . ?
C3A6 C2A4 C1A4 121.77(13) . . ?
C2A4 C3A4 C2A5 120.54(13) . . ?
C1A5 O2A5 C4A5 116.43(15) . . ?
O1A5 C1A5 O2A5 124.52(15) . . ?
O1A5 C1A5 C2A5 123.52(15) . . ?
O2A5 C1A5 C2A5 111.96(14) . . ?
C3A5 C2A5 C3A4 119.49(13) . . ?
C3A5 C2A5 C1A5 122.16(14) . . ?
C3A4 C2A5 C1A5 118.34(14) . . ?
C2A5 C3A5 C2A6 120.19(14) . . ?
C1A6 O2A6 C4A6 114.95(12) . . ?
O1A6 C1A6 O2A6 123.82(15) . . ?
O1A6 C1A6 C2A6 123.15(15) . . ?
O2A6 C1A6 C2A6 113.03(13) . . ?
C3A6 C2A6 C3A5 120.22(14) . . ?
C3A6 C2A6 C1A6 122.26(13) . . ?
C3A5 C2A6 C1A6 117.51(13) . . ?
C2A6 C3A6 C2A4 119.68(13) . . ?

loop_
_geom_bond_atom_site_label_1
_geom_bond_atom_site_label_2
_geom_bond_distance
_geom_bond_site_symmetry_2
_geom_bond_publ_flag
C4A1 O2A1 1.453(5) . ?
O2A1 C1A1 1.350(6) . ?
O1A1 C1A1 1.182(5) . ?
C1A1 O1A7 1.22(3) . ?
C1A1 O2A7 1.32(3) . ?
C1A1 C2A1 1.497(2) . ?
C4A7 O2A7 1.411(18) . ?
C2A1 C3A3 1.391(2) . ?
C2A1 C3A1 1.393(2) . ?
C3A1 C2A2 1.386(2) . ?
C4A2 O2A2 1.450(2) . ?
O2A2 C1A2 1.332(2) . ?
C1A2 O1A2 1.203(2) . ?
C1A2 C2A2 1.495(2) . ?
C2A2 C3A2 1.395(2) . ?
C3A2 C2A3 1.389(2) . ?
C4A3 O2A3 1.451(2) . ?
O2A3 C1A3 1.333(2) . ?
C1A3 O1A3 1.210(2) . ?
C1A3 C2A3 1.495(2) . ?
C2A3 C3A3 1.394(2) . ?
C4A4 O2A4 1.4522(18) . ?
O2A4 C1A4 1.3337(18) . ?
C1A4 O1A4 1.2034(19) . ?
C1A4 C2A4 1.496(2) . ?
C2A4 C3A4 1.389(2) . ?
C2A4 C3A6 1.394(2) . ?
C3A4 C2A5 1.391(2) . ?
C4A5 O2A5 1.446(2) . ?
O2A5 C1A5 1.335(2) . ?
C1A5 O1A5 1.207(2) . ?
C1A5 C2A5 1.495(2) . ?
C2A5 C3A5 1.389(2) . ?
C3A5 C2A6 1.392(2) . ?
C4A6 O2A6 1.4526(18) . ?
O2A6 C1A6 1.3303(19) . ?
C1A6 O1A6 1.197(2) . ?
C1A6 C2A6 1.493(2) . ?
C2A6 C3A6 1.389(2) . ?
